data_1552073
loop_
_publ_author_name
'Sihai Yang'
'Xiang Lin'
'Alexander J. Blake'
'Gavin S. Walker'
'Peter Hubberstey'
'Neil R. Champness'
'Martin Schroder'

_publ_section_title
;
 Cation-induced kinetic trapping and enhanced hydrogen adsorption in a
 modulated anionic metal-organic framework
;
_journal_name_full 'Nature Chemistry'
_journal_page_first 487
_journal_page_last 493
_journal_paper_doi 10.1038/nchem.333
_journal_volume 1
_journal_year 2009
_chemical_formula_moiety 'In (C28 O8 H14) 0.75(Li), 0.25(H3 O), 5.5(H2 O)'
_chemical_formula_sum 'C28 H25.75 In Li0.75 O13.75'
_chemical_formula_weight 702.26
_space_group_IT_number 15
_space_group_name_Hall '-C 2yc'
_space_group_name_H-M_alt 'C 1 2/c 1'
_symmetry_cell_setting monoclinic
_symmetry_space_group_name_H-M 'C 1 2/c 1'
_atom_sites_solution_hydrogens geom
_atom_sites_solution_primary direct
_atom_sites_solution_secondary difmap
_cell_angle_alpha 90.00
_cell_angle_beta 103.558(2)
_cell_angle_gamma 90.00
_cell_formula_units_Z 8
_cell_length_a 36.5845(12)
_cell_length_b 9.7589(3)
_cell_length_c 19.6525(6)
_cell_measurement_reflns_used 27058
_cell_measurement_temperature 120(2)
_cell_measurement_theta_max 27.48
_cell_measurement_theta_min 2.91
_cell_volume 6820.9(4)
_computing_cell_refinement 'DENZO (Otwinowski & Minor, 1997) & COLLECT (Hooft, R.W.W., 1998)'
_computing_data_collection 'COLLECT (Hooft, R.W.W., 1998)'
_computing_data_reduction 'DENZO (Otwinowski & Minor, 1997) & COLLECT (Hooft, R.W.W., 1998)'
_computing_publication_material 'enCIFer (Allen et al., 2004); PLATON (Spek, 2003)'
_diffrn_ambient_temperature 120(2)
_diffrn_detector_area_resol_mean 66.06
_diffrn_measured_fraction_theta_full 0.992
_diffrn_measured_fraction_theta_max 0.992
_diffrn_measurement_device_type 'Bruker-Nonius APEXII CCD camera on \k-goniostat'
_diffrn_measurement_method '\f & \w scans'
_diffrn_radiation_monochromator '10cm confocal mirrors'
_diffrn_radiation_source 'Bruker-Nonius FR591 rotating anode'
_diffrn_radiation_type MoK\a
_diffrn_radiation_wavelength 0.71073
_diffrn_reflns_av_R_equivalents 0.157
_diffrn_reflns_av_sigmaI/netI 0.081
_diffrn_reflns_limit_h_max 42
_diffrn_reflns_limit_h_min -42
_diffrn_reflns_limit_k_max 11
_diffrn_reflns_limit_k_min -11
_diffrn_reflns_limit_l_max 23
_diffrn_reflns_limit_l_min -21
_diffrn_reflns_number 6242
_diffrn_reflns_theta_full 24.71
_diffrn_reflns_theta_max 24.71
_diffrn_reflns_theta_min 3.05
_diffrn_standards_number 0
_exptl_absorpt_coefficient_mu 0.753
_exptl_absorpt_correction_T_max 1.00
_exptl_absorpt_correction_T_min 0.74
_exptl_absorpt_correction_type multi-scan
_exptl_absorpt_process_details 'Bruker SADABS'
_exptl_crystal_colour colourless
_exptl_crystal_density_diffrn 1.368
_exptl_crystal_density_method .
_exptl_crystal_description slab
_exptl_crystal_F_000 2840
_exptl_crystal_size_max 0.09
_exptl_crystal_size_mid 0.05
_exptl_crystal_size_min 0.02
_refine_diff_density_max 1.79
_refine_diff_density_min -0.86
_refine_diff_density_rms 0.16
_refine_ls_extinction_method none
_refine_ls_goodness_of_fit_ref 1.06
_refine_ls_hydrogen_treatment constr
_refine_ls_matrix_type full
_refine_ls_number_parameters 361
_refine_ls_number_reflns 5792
_refine_ls_number_restraints 0
_refine_ls_restrained_S_all 1.06
_refine_ls_R_factor_all 0.111
_refine_ls_R_factor_gt 0.0850
_refine_ls_shift/su_max 0.001
_refine_ls_shift/su_mean 0.000
_refine_ls_structure_factor_coef Fsqd
_refine_ls_weighting_details 'calc w=1/[\s^2^(Fo^2^)+(0.0927P)^2^+103.5P] where P=(Fo^2^+2Fc^2^)/3'
_refine_ls_weighting_scheme calc
_refine_ls_wR_factor_gt 0.197
_refine_ls_wR_factor_ref 0.209
_reflns_number_gt 4401
_reflns_number_total 5792
_reflns_threshold_expression >2sigma(I)
_cod_data_source_file nchem.333-s3.cif
_cod_data_source_block 1-Li
_cod_original_sg_symbol_H-M C2/c
_cod_database_code 1552073

loop_
_symmetry_equiv_pos_as_xyz
'x, y, z'
'-x, y, -z+1/2'
'x+1/2, y+1/2, z'
'-x+1/2, y+1/2, -z+1/2'
'-x, -y, -z'
'x, -y, z-1/2'
'-x+1/2, -y+1/2, -z'
'x+1/2, -y+1/2, z-1/2'

loop_
_atom_site_label
_atom_site_type_symbol
_atom_site_fract_x
_atom_site_fract_y
_atom_site_fract_z
_atom_site_U_iso_or_equiv
_atom_site_adp_type
_atom_site_occupancy
_atom_site_symmetry_multiplicity
_atom_site_calc_flag
_atom_site_refinement_flags
_atom_site_disorder_assembly
_atom_site_disorder_group
In1 In 0.106475(14) -0.43823(5) 0.38804(3) 0.0260(2) Uani 1 1 d . . .
Li1 Li 0.5196(9) 0.064(3) 0.3093(19) 0.048(8) Uani 0.50 1 d P . .
O1 O 0.61137(14) -0.6970(6) 0.3939(3) 0.0381(14) Uani 1 1 d . . .
O2 O 0.55970(17) -0.7989(6) 0.3610(3) 0.0454(16) Uani 1 1 d . . .
O3 O 0.55483(15) -0.0727(6) 0.3640(3) 0.0366(14) Uani 1 1 d . . .
O4 O 0.60985(17) -0.1700(6) 0.3904(3) 0.0408(14) Uani 1 1 d . . .
O5 O 0.10020(15) -0.5480(6) 0.0032(3) 0.0364(13) Uani 1 1 d . . .
O6 O 0.15562(15) -0.5568(6) -0.0217(3) 0.0339(13) Uani 1 1 d . . .
O7 O 0.09743(16) -0.4618(7) 0.2602(3) 0.0435(15) Uani 1 1 d . . .
O8 O 0.15168(17) -0.4322(6) 0.3343(3) 0.0417(15) Uani 1 1 d . . .
O9 O 0.4725(4) 0.0698(13) 0.3347(8) 0.051(3) Uani 0.50 1 d P A 1
O10 O 0.4844(4) 0.074(2) 0.2857(9) 0.075(5) Uani 0.50 1 d P . 2
C1 C 0.1324(2) -0.4525(8) 0.2730(5) 0.0327(18) Uani 1 1 d . . .
C2 C 0.1355(2) -0.5446(8) 0.0233(4) 0.0311(18) Uani 1 1 d . . .
C3 C 0.1920(2) -0.4612(9) 0.2331(4) 0.0359(19) Uani 1 1 d . . .
H3A H 0.2048 -0.4378 0.2796 0.043 Uiso 1 1 calc R . .
C4 C 0.1532(2) -0.4708(8) 0.2165(4) 0.0277(17) Uani 1 1 d . . .
C5 C 0.1344(2) -0.4997(8) 0.1477(4) 0.0309(18) Uani 1 1 d . . .
H5A H 0.1077 -0.5046 0.1350 0.037 Uiso 1 1 calc R . .
C6 C 0.1547(2) -0.5211(8) 0.0980(4) 0.0273(17) Uani 1 1 d . . .
C7 C 0.1934(2) -0.5143(8) 0.1163(4) 0.0275(17) Uani 1 1 d . . .
H7A H 0.2070 -0.5304 0.0814 0.033 Uiso 1 1 calc R . .
C8 C 0.2131(2) -0.4850(8) 0.1836(4) 0.0320(19) Uani 1 1 d . . .
C9 C 0.3114(2) -0.3660(9) 0.2687(5) 0.045(2) Uani 1 1 d . . .
H9A H 0.3231 -0.2958 0.2998 0.055 Uiso 1 1 calc R . .
C10 C 0.2730(2) -0.3729(10) 0.2486(5) 0.043(2) Uani 1 1 d . . .
H10A H 0.2584 -0.3073 0.2662 0.052 Uiso 1 1 calc R . .
C11 C 0.2547(2) -0.4745(8) 0.2028(5) 0.0329(19) Uani 1 1 d . . .
C12 C 0.2769(2) -0.5678(9) 0.1781(4) 0.0335(18) Uani 1 1 d . . .
H12A H 0.2651 -0.6378 0.1470 0.040 Uiso 1 1 calc R . .
C13 C 0.3155(2) -0.5618(10) 0.1975(5) 0.041(2) Uani 1 1 d . . .
H13A H 0.3299 -0.6267 0.1790 0.049 Uiso 1 1 calc R . .
C14 C 0.3338(2) -0.4615(9) 0.2439(5) 0.037(2) Uani 1 1 d . . .
C15 C 0.4328(2) -0.3277(8) 0.2998(6) 0.052(3) Uani 1 1 d . . .
H15A H 0.4449 -0.2413 0.3081 0.062 Uiso 1 1 calc R . .
C16 C 0.3946(2) -0.3344(8) 0.2767(5) 0.043(2) Uani 1 1 d . . .
H16A H 0.3808 -0.2513 0.2671 0.052 Uiso 1 1 calc R . .
C17 C 0.3749(2) -0.4561(9) 0.2667(5) 0.038(2) Uani 1 1 d . . .
C18 C 0.3962(2) -0.5753(9) 0.2792(5) 0.040(2) Uani 1 1 d . . .
H18A H 0.3839 -0.6617 0.2729 0.047 Uiso 1 1 calc R . .
C19 C 0.4345(3) -0.5697(9) 0.3003(6) 0.048(2) Uani 1 1 d . . .
H19A H 0.4483 -0.6531 0.3079 0.058 Uiso 1 1 calc R . .
C20 C 0.4540(2) -0.4481(9) 0.3110(6) 0.045(2) Uani 1 1 d . . .
C21 C 0.4961(2) -0.4410(8) 0.3349(5) 0.044(2) Uani 1 1 d . . .
C22 C 0.5159(2) -0.3163(9) 0.3466(5) 0.042(2) Uani 1 1 d . . .
H22A H 0.5024 -0.2325 0.3421 0.050 Uiso 1 1 calc R . .
C23 C 0.5550(2) -0.3143(9) 0.3647(5) 0.038(2) Uani 1 1 d . A .
C24 C 0.5756(2) -0.4368(8) 0.3744(4) 0.0352(19) Uani 1 1 d . . .
H24A H 0.6023 -0.4353 0.3876 0.042 Uiso 1 1 calc R . .
C25 C 0.5566(2) -0.5583(9) 0.3646(5) 0.037(2) Uani 1 1 d . . .
C26 C 0.5178(2) -0.5588(9) 0.3446(6) 0.046(2) Uani 1 1 d . . .
H26A H 0.5053 -0.6446 0.3371 0.056 Uiso 1 1 calc R . .
C27 C 0.5746(3) -0.1797(8) 0.3741(4) 0.037(2) Uani 1 1 d . . .
C28 C 0.5775(2) -0.6901(8) 0.3732(4) 0.0298(18) Uani 1 1 d . . .

loop_
_atom_site_aniso_label
_atom_site_aniso_U_11
_atom_site_aniso_U_22
_atom_site_aniso_U_33
_atom_site_aniso_U_23
_atom_site_aniso_U_13
_atom_site_aniso_U_12
In1 0.0211(3) 0.0241(3) 0.0308(3) -0.0011(3) 0.0022(2) 0.0015(2)
Li1 0.043(18) 0.027(16) 0.07(2) -0.001(15) 0.009(16) 0.004(14)
O1 0.017(3) 0.022(3) 0.071(4) 0.010(3) 0.004(3) 0.002(2)
O2 0.040(4) 0.032(4) 0.061(4) -0.002(3) 0.006(3) 0.027(3)
O3 0.027(3) 0.020(3) 0.055(4) 0.000(3) -0.004(3) 0.009(2)
O4 0.041(4) 0.034(3) 0.044(3) -0.005(3) 0.003(3) -0.007(3)
O5 0.026(3) 0.040(3) 0.038(3) -0.005(3) -0.001(2) -0.009(3)
O6 0.033(3) 0.037(3) 0.029(3) 0.000(3) 0.001(2) 0.003(3)
O7 0.029(3) 0.053(4) 0.051(4) 0.006(3) 0.016(3) 0.009(3)
O8 0.048(4) 0.046(4) 0.036(3) -0.009(3) 0.019(3) -0.013(3)
O9 0.047(8) 0.042(8) 0.067(9) 0.004(7) 0.022(7) -0.009(6)
O10 0.034(8) 0.120(16) 0.061(10) 0.027(10) -0.005(7) 0.006(9)
C1 0.040(5) 0.013(4) 0.045(5) 0.000(4) 0.012(4) 0.005(3)
C2 0.027(4) 0.024(4) 0.041(5) -0.003(4) 0.005(4) -0.005(3)
C3 0.036(5) 0.038(5) 0.029(4) -0.001(4) -0.001(3) 0.002(4)
C4 0.025(4) 0.024(4) 0.037(4) 0.003(3) 0.012(3) 0.000(3)
C5 0.027(4) 0.030(4) 0.035(5) 0.004(4) 0.005(3) 0.002(3)
C6 0.018(4) 0.030(4) 0.032(4) 0.003(3) 0.004(3) 0.005(3)
C7 0.025(4) 0.023(4) 0.031(4) -0.001(3) 0.001(3) 0.003(3)
C8 0.024(4) 0.032(4) 0.038(5) -0.013(4) 0.005(3) 0.000(3)
C9 0.027(5) 0.034(5) 0.068(6) -0.014(5) -0.001(4) 0.004(4)
C10 0.030(5) 0.046(5) 0.053(6) -0.013(4) 0.009(4) -0.002(4)
C11 0.024(4) 0.029(4) 0.041(5) -0.007(4) 0.000(4) -0.005(3)
C12 0.026(4) 0.035(5) 0.038(4) -0.013(4) 0.006(3) -0.007(4)
C13 0.041(5) 0.044(5) 0.038(5) -0.014(4) 0.008(4) 0.003(4)
C14 0.029(4) 0.027(4) 0.054(5) -0.011(4) 0.005(4) 0.001(3)
C15 0.031(5) 0.012(4) 0.108(8) 0.000(5) 0.011(5) -0.002(4)
C16 0.026(4) 0.018(4) 0.084(7) -0.006(4) 0.009(4) 0.002(3)
C17 0.022(4) 0.034(5) 0.055(5) 0.002(4) 0.001(4) 0.010(4)
C18 0.035(5) 0.023(4) 0.054(5) 0.000(4) -0.002(4) 0.004(4)
C19 0.036(5) 0.022(5) 0.079(7) 0.004(5) 0.000(5) 0.009(4)
C20 0.029(5) 0.025(5) 0.079(7) 0.009(5) 0.011(4) 0.001(4)
C21 0.031(5) 0.023(4) 0.070(6) -0.001(4) 0.000(4) 0.002(4)
C22 0.023(4) 0.025(4) 0.072(6) -0.011(4) 0.002(4) 0.004(4)
C23 0.022(4) 0.026(4) 0.057(5) -0.007(4) -0.006(4) 0.018(4)
C24 0.037(5) 0.024(4) 0.044(5) -0.001(4) 0.008(4) -0.009(4)
C25 0.028(4) 0.029(5) 0.051(5) -0.007(4) 0.001(4) 0.019(4)
C26 0.027(4) 0.031(5) 0.075(7) -0.027(5) -0.001(4) -0.003(4)
C27 0.057(6) 0.016(4) 0.043(5) 0.000(4) 0.020(4) -0.008(4)
C28 0.022(4) 0.014(4) 0.048(5) 0.005(4) -0.002(3) -0.010(3)

loop_
_atom_type_symbol
_atom_type_description
_atom_type_scat_dispersion_real
_atom_type_scat_dispersion_imag
_atom_type_scat_source
C C 0.0033 0.0016 'International Tables Vol C Tables 4.2.6.8 and 6.1.1.4'
H H 0.0000 0.0000 'International Tables Vol C Tables 4.2.6.8 and 6.1.1.4'
Li Li -0.0003 0.0001 'International Tables Vol C Tables 4.2.6.8 and 6.1.1.4'
O O 0.0106 0.0060 'International Tables Vol C Tables 4.2.6.8 and 6.1.1.4'
In In -0.7276 1.3100 'International Tables Vol C Tables 4.2.6.8 and 6.1.1.4'

loop_
_geom_angle_atom_site_label_1
_geom_angle_atom_site_label_2
_geom_angle_atom_site_label_3
_geom_angle
_geom_angle_site_symmetry_1
_geom_angle_site_symmetry_3
O2 In1 O8 121.2(3) 3_455 .
O2 In1 O6 131.3(2) 3_455 6_546
O8 In1 O6 79.8(2) . 6_546
O2 In1 O3 74.9(2) 3_455 3_445
O8 In1 O3 127.8(2) . 3_445
O6 In1 O3 129.6(2) 6_546 3_445
O2 In1 O4 132.3(2) 3_455 3_445
O8 In1 O4 89.6(2) . 3_445
O6 In1 O4 86.1(2) 6_546 3_445
O3 In1 O4 57.4(2) 3_445 3_445
O2 In1 O5 91.1(2) 3_455 6_546
O8 In1 O5 137.6(2) . 6_546
O6 In1 O5 57.87(19) 6_546 6_546
O3 In1 O5 84.1(2) 3_445 6_546
O4 In1 O5 86.6(2) 3_445 6_546
O2 In1 O1 55.1(2) 3_455 3_455
O8 In1 O1 86.5(2) . 3_455
O6 In1 O1 86.8(2) 6_546 3_455
O3 In1 O1 129.81(18) 3_445 3_455
O4 In1 O1 172.42(19) 3_445 3_455
O5 In1 O1 91.9(2) 6_546 3_455
O2 In1 O7 84.4(2) 3_455 .
O8 In1 O7 55.7(2) . .
O6 In1 O7 134.7(2) 6_546 .
O3 In1 O7 80.3(2) 3_445 .
O4 In1 O7 85.5(2) 3_445 .
O5 In1 O7 164.4(2) 6_546 .
O1 In1 O7 97.7(2) 3_455 .
C27 In1 C28 131.3(3) 3_445 3_455
C2 In1 C28 103.0(2) 6_546 3_455
C27 In1 C1 96.0(2) 3_445 .
C2 In1 C1 136.0(3) 6_546 .
C28 In1 C1 99.8(2) 3_455 .
O10 Li1 O9 114.1(18) 2_655 .
O10 Li1 O3 117.8(18) 2_655 .
O9 Li1 O3 112.9(18) . .
O10 Li1 O2 109.9(17) 2_655 1_565
O9 Li1 O2 115.6(17) . 1_565
C28 O1 In1 88.8(5) . 3_545
C28 O2 Li1 158.4(11) . 1_545
C28 O2 In1 98.3(5) . 3_545
Li1 O2 In1 98.1(9) 1_545 3_545
C27 O3 Li1 156.7(12) . .
C27 O3 In1 91.7(5) . 3
Li1 O3 In1 97.2(9) . 3
C27 O4 In1 91.3(5) . 3
C2 O5 In1 88.5(5) . 6_545
C2 O6 In1 93.7(5) . 6_545
C1 O7 In1 84.6(5) . .
C1 O8 In1 98.4(5) . .
O7 C1 O8 121.2(8) . .
O7 C1 C4 121.3(8) . .
O8 C1 C4 117.5(7) . .
O7 C1 In1 67.5(5) . .
O8 C1 In1 53.7(4) . .
C4 C1 In1 169.9(6) . .
O5 C2 O6 119.8(7) . .
O5 C2 C6 121.5(7) . .
O6 C2 C6 118.6(7) . .
O5 C2 In1 62.9(4) . 6_545
O6 C2 In1 57.0(4) . 6_545
C6 C2 In1 173.1(6) . 6_545
C4 C3 C8 122.1(7) . .
C4 C3 H3A 119.0 . .
C8 C3 H3A 119.0 . .
C3 C4 C5 119.0(7) . .
C3 C4 C1 119.5(7) . .
C5 C4 C1 121.5(7) . .
C6 C5 C4 119.6(7) . .
C6 C5 H5A 120.2 . .
C4 C5 H5A 120.2 . .
C7 C6 C5 120.3(7) . .
C7 C6 C2 118.7(7) . .
C5 C6 C2 121.0(7) . .
C6 C7 C8 122.0(7) . .
C6 C7 H7A 119.0 . .
C8 C7 H7A 119.0 . .
C7 C8 C3 117.0(7) . .
C7 C8 C11 121.9(7) . .
C3 C8 C11 121.0(7) . .
C10 C9 C14 120.8(8) . .
C10 C9 H9A 119.6 . .
C14 C9 H9A 119.6 . .
C9 C10 C11 121.3(8) . .
C9 C10 H10A 119.4 . .
C11 C10 H10A 119.4 . .
C12 C11 C10 117.7(7) . .
C12 C11 C8 121.2(7) . .
C10 C11 C8 121.0(7) . .
C13 C12 C11 121.7(7) . .
C13 C12 H12A 119.2 . .
C11 C12 H12A 119.2 . .
C12 C13 C14 120.9(8) . .
C12 C13 H13A 119.6 . .
C14 C13 H13A 119.6 . .
C13 C14 C9 117.6(8) . .
C13 C14 C17 121.6(8) . .
C9 C14 C17 120.8(8) . .
C16 C15 C20 119.9(8) . .
C16 C15 H15A 120.1 . .
C20 C15 H15A 120.1 . .
C15 C16 C17 123.1(8) . .
C15 C16 H16A 118.4 . .
C17 C16 H16A 118.4 . .
C16 C17 C18 116.6(7) . .
C16 C17 C14 122.5(7) . .
C18 C17 C14 121.0(8) . .
C19 C18 C17 120.7(8) . .
C19 C18 H18A 119.6 . .
C17 C18 H18A 119.6 . .
C18 C19 C20 122.6(8) . .
C18 C19 H19A 118.7 . .
C20 C19 H19A 118.7 . .
C19 C20 C15 117.1(8) . .
C19 C20 C21 122.9(8) . .
C15 C20 C21 120.0(8) . .
C26 C21 C22 116.0(8) . .
C26 C21 C20 121.1(8) . .
C22 C21 C20 122.8(7) . .
C23 C22 C21 120.9(8) . .
C23 C22 H22A 119.6 . .
C21 C22 H22A 119.6 . .
C22 C23 C24 120.6(8) . .
C22 C23 C27 118.8(7) . .
C24 C23 C27 120.6(7) . .
C25 C24 C23 118.9(8) . .
C25 C24 H24A 120.5 . .
C23 C24 H24A 120.5 . .
C24 C25 C26 119.9(8) . .
C24 C25 C28 120.4(7) . .
C26 C25 C28 119.7(8) . .
C25 C26 C21 123.7(8) . .
C25 C26 H26A 118.2 . .
C21 C26 H26A 118.2 . .
O4 C27 O3 119.6(7) . .
O4 C27 C23 122.3(7) . .
O3 C27 C23 118.1(8) . .
O4 C27 In1 60.0(4) . 3
O3 C27 In1 59.5(4) . 3
C23 C27 In1 177.6(7) . 3
O1 C28 O2 117.7(7) . .
O1 C28 C25 122.9(7) . .
O2 C28 C25 119.3(7) . .
O1 C28 In1 63.8(4) . 3_545
O2 C28 In1 53.9(4) . 3_545
C25 C28 In1 173.0(6) . 3_545

loop_
_geom_bond_atom_site_label_1
_geom_bond_atom_site_label_2
_geom_bond_distance
_geom_bond_site_symmetry_2
In1 O2 2.152(5) 3_455
In1 O8 2.167(6) .
In1 O6 2.205(5) 6_546
In1 O3 2.257(6) 3_445
In1 O4 2.267(6) 3_445
In1 O5 2.336(6) 6_546
In1 O1 2.365(6) 3_455
In1 O7 2.467(6) .
Li1 O10 1.84(4) 2_655
Li1 O9 1.91(4) .
Li1 O3 1.99(3) .
Li1 O2 2.07(3) 1_565
O1 C28 1.211(9) .
O2 C28 1.239(9) .
O3 C27 1.261(10) .
O4 C27 1.256(10) .
O5 C2 1.256(9) .
O6 C2 1.286(10) .
O7 C1 1.248(10) .
O8 C1 1.258(10) .
C1 C4 1.501(11) .
C2 C6 1.488(11) .
C3 C4 1.381(11) .
C3 C8 1.401(12) .
C3 H3A 0.9500 .
C4 C5 1.394(12) .
C5 C6 1.379(11) .
C5 H5A 0.9500 .
C6 C7 1.377(10) .
C7 C8 1.377(11) .
C7 H7A 0.9500 .
C8 C11 1.482(11) .
C9 C10 1.369(12) .
C9 C14 1.405(12) .
C9 H9A 0.9500 .
C10 C11 1.399(12) .
C10 H10A 0.9500 .
C11 C12 1.382(12) .
C12 C13 1.374(11) .
C12 H12A 0.9500 .
C13 C14 1.396(12) .
C13 H13A 0.9500 .
C14 C17 1.465(11) .
C15 C16 1.365(12) .
C15 C20 1.398(12) .
C15 H15A 0.9500 .
C16 C17 1.378(12) .
C16 H16A 0.9500 .
C17 C18 1.390(11) .
C18 C19 1.365(12) .
C18 H18A 0.9500 .
C19 C20 1.376(13) .
C19 H19A 0.9500 .
C20 C21 1.500(12) .
C21 C26 1.386(12) .
C21 C22 1.408(12) .
C22 C23 1.389(11) .
C22 H22A 0.9500 .
C23 C24 1.403(11) .
C23 C27 1.488(12) .
C24 C25 1.365(12) .
C24 H24A 0.9500 .
C25 C26 1.378(11) .
C25 C28 1.486(11) .
C26 H26A 0.9500 .
